data_4344899
loop_
_publ_author_name
'Thu\'ery, Pierre'
'Harrowfield, Jack'

_publ_section_title
;
 Modulation of the Structure and Properties of Uranyl Ion Coordination
 Polymers Derived from 1,3,5-Benzenetriacetate by Incorporation of Ag(I)
 or Pb(II).
;
_journal_issue 13
_journal_name_full 'Inorganic chemistry'
_journal_page_first 6799
_journal_page_last 6816
_journal_paper_doi 10.1021/acs.inorgchem.6b01168
_journal_volume 55
_journal_year 2016
_chemical_formula_sum 'C12 H9 Ag O8 U'
_chemical_formula_weight 627.09
_space_group_crystal_system monoclinic
_space_group_IT_number 15
_space_group_name_Hall '-C 2yc'
_space_group_name_H-M_alt 'C 1 2/c 1'
_symmetry_space_group_name_Hall '-C 2yc'
_symmetry_space_group_name_H-M 'C 1 2/c 1'
_atom_sites_solution_hydrogens mixed
_audit_creation_method SHELXL-2014
_cell_angle_alpha 90
_cell_angle_beta 115.851(3)
_cell_angle_gamma 90
_cell_formula_units_Z 8
_cell_length_a 18.6927(8)
_cell_length_b 8.0733(4)
_cell_length_c 19.9326(9)
_cell_measurement_reflns_used 52482
_cell_measurement_temperature 150(2)
_cell_measurement_theta_max 30.51
_cell_measurement_theta_min 2.82
_cell_volume 2707.1(2)
_computing_cell_refinement 'HKL2000 (Otwinowski & Minor, 1997)'
_computing_data_collection 'COLLECT (Nonius, 1998)'
_computing_data_reduction 'HKL2000 (Otwinowski & Minor, 1997)'
_computing_molecular_graphics 'SHELXTL (Sheldrick, 2008)'
_computing_publication_material 'SHELXTL (Sheldrick, 2008); PLATON (Spek, 2003)'
_computing_structure_refinement 'SHELXL (Sheldrick, 2015)'
_computing_structure_solution 'SHELXT (Sheldrick, 2015)'
_diffrn_ambient_temperature 150(2)
_diffrn_measured_fraction_theta_full 0.998
_diffrn_measured_fraction_theta_max 0.999
_diffrn_measurement_device_type 'Nonius Kappa-CCD area-detector diffractometer'
_diffrn_measurement_method 'two \f and five \w scans with 2\% steps (480 frames)'
_diffrn_radiation_monochromator graphite
_diffrn_radiation_source 'fine-focus sealed tube'
_diffrn_radiation_type MoK\a
_diffrn_radiation_wavelength 0.71073
_diffrn_reflns_av_R_equivalents 0.0366
_diffrn_reflns_av_unetI/netI 0.0403
_diffrn_reflns_Laue_measured_fraction_full 0.998
_diffrn_reflns_Laue_measured_fraction_max 0.999
_diffrn_reflns_limit_h_max 26
_diffrn_reflns_limit_h_min -26
_diffrn_reflns_limit_k_max 11
_diffrn_reflns_limit_k_min -11
_diffrn_reflns_limit_l_max 28
_diffrn_reflns_limit_l_min -28
_diffrn_reflns_number 52482
_diffrn_reflns_point_group_measured_fraction_full 0.998
_diffrn_reflns_point_group_measured_fraction_max 0.999
_diffrn_reflns_theta_full 25.242
_diffrn_reflns_theta_max 30.505
_diffrn_reflns_theta_min 2.815
_diffrn_standards_decay_% 0
_diffrn_standards_interval_time 0
_diffrn_standards_number 0
_exptl_absorpt_coefficient_mu 13.436
_exptl_absorpt_correction_T_max 0.298
_exptl_absorpt_correction_T_min 0.206
_exptl_absorpt_correction_type multi-scan
_exptl_absorpt_process_details 'SCALEPACK (Otwinowski & Minor, 1997)'
_exptl_crystal_colour 'translucent light yellow'
_exptl_crystal_density_diffrn 3.077
_exptl_crystal_description irregular
_exptl_crystal_F_000 2272
_exptl_crystal_size_max 0.11
_exptl_crystal_size_mid 0.10
_exptl_crystal_size_min 0.09
_refine_diff_density_max 0.968
_refine_diff_density_min -1.804
_refine_diff_density_rms 0.196
_refine_ls_extinction_method none
_refine_ls_goodness_of_fit_ref 1.037
_refine_ls_hydrogen_treatment constr
_refine_ls_matrix_type full
_refine_ls_number_parameters 199
_refine_ls_number_reflns 4152
_refine_ls_number_restraints 0
_refine_ls_restrained_S_all 1.037
_refine_ls_R_factor_all 0.0339
_refine_ls_R_factor_gt 0.0260
_refine_ls_shift/su_max 0.002
_refine_ls_shift/su_mean 0.000
_refine_ls_structure_factor_coef Fsqd
_refine_ls_weighting_details 'w=1/[\s^2^(Fo^2^)+(0.0336P)^2^] where P=(Fo^2^+2Fc^2^)/3'
_refine_ls_weighting_scheme calc
_refine_ls_wR_factor_gt 0.0620
_refine_ls_wR_factor_ref 0.0641
_reflns_Friedel_coverage 0.000
_reflns_number_gt 3572
_reflns_number_total 4152
_reflns_threshold_expression 'I > 2\s(I)'
_cod_data_source_file ic6b01168_si_002.cif
_cod_data_source_block 5
_cod_database_code 4344899
_shelx_space_group_comment
;
The symmetry employed for this shelxl refinement is uniquely defined
by the following loop, which should always be used as a source of
symmetry information in preference to the above space-group names.
They are only intended as comments.
;
_shelxl_version_number 2014-3

loop_
_space_group_symop_operation_xyz
'x, y, z'
'-x, y, -z+1/2'
'x+1/2, y+1/2, z'
'-x+1/2, y+1/2, -z+1/2'
'-x, -y, -z'
'x, -y, z-1/2'
'-x+1/2, -y+1/2, -z'
'x+1/2, -y+1/2, z-1/2'

loop_
_atom_site_label
_atom_site_type_symbol
_atom_site_fract_x
_atom_site_fract_y
_atom_site_fract_z
_atom_site_U_iso_or_equiv
_atom_site_adp_type
_atom_site_occupancy
_atom_site_site_symmetry_order
_atom_site_calc_flag
_atom_site_refinement_flags_posn
_atom_site_refinement_flags_adp
U1 U 0.63415(2) -0.03089(2) 0.97589(2) 0.02142(5) Uani 1 1 d . .
Ag1 Ag 0.46995(2) 0.36772(5) 0.92560(2) 0.04578(10) Uani 1 1 d . .
O1 O 0.67675(18) 0.0159(4) 0.91469(17) 0.0328(6) Uani 1 1 d . .
O2 O 0.58903(15) -0.0857(4) 1.03489(14) 0.0288(6) Uani 1 1 d . .
O3 O 0.52484(14) 0.1457(3) 0.89262(14) 0.0250(5) Uani 1 1 d . .
O4 O 0.50588(17) -0.1179(3) 0.86677(16) 0.0339(6) Uani 1 1 d . .
O5 O 0.34516(15) 0.6920(3) 0.53821(14) 0.0282(5) Uani 1 1 d . .
O6 O 0.26197(16) 0.5706(4) 0.57653(15) 0.0323(6) Uani 1 1 d . .
O7 O 0.33911(15) 0.7754(3) 0.96486(15) 0.0341(6) Uani 1 1 d . .
O8 O 0.42913(18) 0.6095(4) 0.95814(17) 0.0510(9) Uani 1 1 d . .
C1 C 0.37539(19) 0.2435(4) 0.78386(18) 0.0225(7) Uani 1 1 d . .
C2 C 0.39433(19) 0.3200(5) 0.73100(18) 0.0224(7) Uani 1 1 d . .
H2 H 0.4159 0.2558 0.7043 0.027 Uiso 1 1 calc R U
C3 C 0.3822(2) 0.4886(5) 0.7168(2) 0.0256(8) Uani 1 1 d . .
C4 C 0.3519(2) 0.5825(5) 0.7572(2) 0.0255(7) Uani 1 1 d . .
H4 H 0.3454 0.6985 0.7486 0.031 Uiso 1 1 calc R U
C5 C 0.3309(2) 0.5115(5) 0.8097(2) 0.0259(8) Uani 1 1 d . .
C6 C 0.34138(19) 0.3388(5) 0.82130(19) 0.0242(7) Uani 1 1 d . .
H6 H 0.3252 0.2864 0.8551 0.029 Uiso 1 1 d R U
C7 C 0.3937(2) 0.0618(5) 0.8000(2) 0.0260(7) Uani 1 1 d . .
H7A H 0.3827 0.0040 0.7527 0.031 Uiso 1 1 calc R U
H7B H 0.3576 0.0153 0.8196 0.031 Uiso 1 1 calc R U
C8 C 0.4789(2) 0.0271(4) 0.8554(2) 0.0244(7) Uani 1 1 d . .
C9 C 0.4016(2) 0.5689(6) 0.6583(2) 0.0331(8) Uani 1 1 d . .
H9A H 0.4362 0.4928 0.6467 0.040 Uiso 1 1 calc R U
H9B H 0.4324 0.6711 0.6796 0.040 Uiso 1 1 calc R U
C10 C 0.3305(2) 0.6129(4) 0.5863(2) 0.0243(7) Uani 1 1 d . .
C11 C 0.3006(2) 0.6169(5) 0.8540(2) 0.0300(8) Uani 1 1 d . .
H11A H 0.2578 0.5551 0.8597 0.036 Uiso 1 1 calc R U
H11B H 0.2764 0.7179 0.8247 0.036 Uiso 1 1 calc R U
C12 C 0.3613(2) 0.6700(5) 0.9311(2) 0.0272(7) Uani 1 1 d . .

loop_
_atom_site_aniso_label
_atom_site_aniso_U_11
_atom_site_aniso_U_22
_atom_site_aniso_U_33
_atom_site_aniso_U_23
_atom_site_aniso_U_13
_atom_site_aniso_U_12
U1 0.02188(8) 0.02469(9) 0.01699(8) -0.00043(4) 0.00781(6) 0.00526(5)
Ag1 0.03491(17) 0.04510(19) 0.03505(18) -0.01788(15) -0.00543(14) 0.01750(14)
O1 0.0308(15) 0.0423(16) 0.0286(16) 0.0049(12) 0.0160(13) 0.0057(12)
O2 0.0289(13) 0.0350(14) 0.0231(13) 0.0037(12) 0.0119(11) 0.0081(12)
O3 0.0208(12) 0.0228(12) 0.0266(13) -0.0005(10) 0.0057(10) 0.0008(10)
O4 0.0339(15) 0.0246(14) 0.0313(15) -0.0018(12) 0.0032(12) 0.0053(11)
O5 0.0322(13) 0.0289(13) 0.0213(12) 0.0031(11) 0.0095(11) -0.0067(11)
O6 0.0248(13) 0.0374(15) 0.0272(14) 0.0078(13) 0.0045(12) -0.0092(12)
O7 0.0281(14) 0.0326(15) 0.0344(15) -0.0116(12) 0.0069(12) 0.0049(11)
O8 0.0341(16) 0.053(2) 0.0379(17) -0.0223(16) -0.0098(13) 0.0220(15)
C1 0.0184(15) 0.0238(17) 0.0199(16) 0.0004(13) 0.0034(13) -0.0006(13)
C2 0.0191(15) 0.0289(18) 0.0163(15) -0.0005(14) 0.0050(13) 0.0011(13)
C3 0.0163(16) 0.0310(19) 0.0238(19) 0.0039(15) 0.0035(15) -0.0007(13)
C4 0.0231(16) 0.0223(16) 0.0258(18) 0.0035(15) 0.0058(15) -0.0002(14)
C5 0.0217(17) 0.0272(18) 0.0230(19) -0.0023(15) 0.0043(15) 0.0019(14)
C6 0.0185(15) 0.0311(19) 0.0180(16) 0.0032(14) 0.0033(13) 0.0017(13)
C7 0.0259(18) 0.0219(17) 0.0231(18) 0.0003(14) 0.0041(15) 0.0009(13)
C8 0.0304(19) 0.0218(18) 0.0237(18) 0.0015(14) 0.0143(16) 0.0029(14)
C9 0.0243(18) 0.042(2) 0.030(2) 0.0125(18) 0.0092(16) -0.0034(16)
C10 0.0238(16) 0.0216(17) 0.0240(17) 0.0018(14) 0.0072(14) -0.0033(13)
C11 0.0208(17) 0.038(2) 0.0259(18) -0.0015(16) 0.0053(15) 0.0066(15)
C12 0.0225(16) 0.0273(19) 0.0278(19) -0.0010(15) 0.0073(15) 0.0015(14)

loop_
_atom_type_symbol
_atom_type_description
_atom_type_scat_dispersion_real
_atom_type_scat_dispersion_imag
_atom_type_scat_source
C C 0.0033 0.0016 'International Tables Vol C Tables 4.2.6.8 and 6.1.1.4'
H H 0.0000 0.0000 'International Tables Vol C Tables 4.2.6.8 and 6.1.1.4'
O O 0.0106 0.0060 'International Tables Vol C Tables 4.2.6.8 and 6.1.1.4'
Ag Ag -0.8971 1.1015 'International Tables Vol C Tables 4.2.6.8 and 6.1.1.4'
U U -9.6767 9.6646 'International Tables Vol C Tables 4.2.6.8 and 6.1.1.4'

loop_
_geom_angle_atom_site_label_1
_geom_angle_atom_site_label_2
_geom_angle_atom_site_label_3
_geom_angle
_geom_angle_site_symmetry_1
_geom_angle_site_symmetry_3
O1 U1 O2 177.41(13) . .
O1 U1 O5 88.47(12) . 2_646
O2 U1 O5 89.55(11) . 2_646
O1 U1 O7 95.72(12) . 5_667
O2 U1 O7 86.77(12) . 5_667
O5 U1 O7 155.94(10) 2_646 5_667
O1 U1 O6 91.24(12) . 8_556
O2 U1 O6 90.03(11) . 8_556
O5 U1 O6 79.17(10) 2_646 8_556
O7 U1 O6 77.07(10) 5_667 8_556
O1 U1 O3 84.34(11) . .
O2 U1 O3 95.57(10) . .
O5 U1 O3 128.02(9) 2_646 .
O7 U1 O3 76.03(9) 5_667 .
O6 U1 O3 152.13(10) 8_556 .
O1 U1 O4 90.53(12) . .
O2 U1 O4 87.39(11) . .
O5 U1 O4 76.87(9) 2_646 .
O7 U1 O4 126.62(9) 5_667 .
O6 U1 O4 155.91(10) 8_556 .
O3 U1 O4 51.89(9) . .
O8 Ag1 O8 82.71(11) 5_667 .
O8 Ag1 O3 94.54(10) 5_667 .
O8 Ag1 O3 172.23(12) . .
O8 Ag1 C6 164.16(13) 5_667 .
O8 Ag1 C6 89.82(11) . .
O3 Ag1 C6 94.55(11) . .
C8 O3 Ag1 118.5(2) . .
C8 O3 U1 96.2(2) . .
Ag1 O3 U1 127.17(11) . .
C8 O4 U1 92.9(2) . .
C10 O5 U1 132.7(2) . 2_666
C10 O6 U1 138.5(2) . 8_455
C12 O7 U1 145.4(2) . 5_667
C12 O8 Ag1 130.4(3) . 5_667
C12 O8 Ag1 128.0(3) . .
Ag1 O8 Ag1 97.29(11) 5_667 .
C2 C1 C6 118.9(3) . .
C2 C1 C7 118.9(3) . .
C6 C1 C7 122.2(3) . .
C3 C2 C1 121.0(3) . .
C3 C2 H2 119.5 . .
C1 C2 H2 119.5 . .
C2 C3 C4 119.2(3) . .
C2 C3 C9 120.3(4) . .
C4 C3 C9 120.5(4) . .
C5 C4 C3 122.0(4) . .
C5 C4 H4 119.0 . .
C3 C4 H4 119.0 . .
C4 C5 C6 117.7(4) . .
C4 C5 C11 120.7(4) . .
C6 C5 C11 121.5(4) . .
C1 C6 C5 121.1(3) . .
C1 C6 Ag1 90.0(2) . .
C5 C6 Ag1 93.5(2) . .
C1 C6 H6 119.5 . .
C5 C6 H6 119.4 . .
Ag1 C6 H6 86.4 . .
C1 C7 C8 113.8(3) . .
C1 C7 H7A 108.8 . .
C8 C7 H7A 108.8 . .
C1 C7 H7B 108.8 . .
C8 C7 H7B 108.8 . .
H7A C7 H7B 107.7 . .
O4 C8 O3 118.4(4) . .
O4 C8 C7 121.0(3) . .
O3 C8 C7 120.6(3) . .
C3 C9 C10 115.2(3) . .
C3 C9 H9A 108.5 . .
C10 C9 H9A 108.5 . .
C3 C9 H9B 108.5 . .
C10 C9 H9B 108.5 . .
H9A C9 H9B 107.5 . .
O6 C10 O5 123.9(3) . .
O6 C10 C9 119.8(3) . .
O5 C10 C9 116.3(3) . .
C5 C11 C12 116.5(3) . .
C5 C11 H11A 108.2 . .
C12 C11 H11A 108.2 . .
C5 C11 H11B 108.2 . .
C12 C11 H11B 108.2 . .
H11A C11 H11B 107.3 . .
O8 C12 O7 123.0(3) . .
O8 C12 C11 119.9(3) . .
O7 C12 C11 117.1(3) . .

loop_
_geom_bond_atom_site_label_1
_geom_bond_atom_site_label_2
_geom_bond_distance
_geom_bond_site_symmetry_2
U1 O1 1.764(3) .
U1 O2 1.776(2) .
U1 O5 2.309(3) 2_646
U1 O7 2.320(3) 5_667
U1 O6 2.378(3) 8_556
U1 O3 2.451(2) .
U1 O4 2.535(3) .
Ag1 O8 2.269(3) 5_667
Ag1 O8 2.290(3) .
Ag1 O3 2.299(2) .
Ag1 C6 2.407(3) .
O3 C8 1.284(4) .
O4 C8 1.256(5) .
O5 C10 1.277(4) .
O5 U1 2.309(3) 2_666
O6 C10 1.257(4) .
O6 U1 2.378(3) 8_455
O7 C12 1.262(4) .
O7 U1 2.320(3) 5_667
O8 C12 1.241(4) .
O8 Ag1 2.269(3) 5_667
C1 C2 1.394(5) .
C1 C6 1.402(5) .
C1 C7 1.509(5) .
C2 C3 1.389(5) .
C2 H2 0.9500 .
C3 C4 1.392(5) .
C3 C9 1.510(5) .
C4 C5 1.392(5) .
C4 H4 0.9500 .
C5 C6 1.413(5) .
C5 C11 1.504(5) .
C6 H6 0.9499 .
C7 C8 1.517(5) .
C7 H7A 0.9900 .
C7 H7B 0.9900 .
C9 C10 1.512(5) .
C9 H9A 0.9900 .
C9 H9B 0.9900 .
C11 C12 1.520(5) .
C11 H11A 0.9900 .
C11 H11B 0.9900 .
